data_2311417
loop_
_publ_author_name
'Tanaka, Syuto'
'Masu, Hyuma'
'Sasanuma, Yuji'

_publ_section_title
;
 Crystal structures of 2-(benzene-carbo-thio-yloxy)ethyl
 benzene-carbo-thio-ate and 2-(benzene-carbo-thio-yloxy)ethyl benzoate.
;
_journal_issue 'Pt 10'
_journal_name_full 'Acta crystallographica. Section E, Crystallographic communications'
_journal_page_first 1430
_journal_page_last 1433
_journal_paper_doi 10.1107/S2056989017012701
_journal_volume 73
_journal_year 2017
_chemical_formula_iupac 'C16 H14 O3 S'
_chemical_formula_moiety 'C16 H14 O3 S'
_chemical_formula_sum 'C16 H14 O3 S'
_chemical_formula_weight 286.33
_chemical_name_common EMTB
_chemical_name_systematic
;
2-(Benzenecarbothioyloxy)ethyl benzoate
;
_space_group_crystal_system monoclinic
_space_group_IT_number 14
_space_group_name_Hall '-P 2ybc'
_space_group_name_H-M_alt 'P 1 21/c 1'
_atom_sites_solution_hydrogens geom
_cell_angle_alpha 90
_cell_angle_beta 113.831(6)
_cell_angle_gamma 90
_cell_formula_units_Z 2
_cell_length_a 8.800(5)
_cell_length_b 11.403(6)
_cell_length_c 7.506(4)
_cell_measurement_reflns_used 1991
_cell_measurement_temperature 173
_cell_measurement_theta_max 27.6261
_cell_measurement_theta_min 2.5410
_cell_volume 689.0(6)
_computing_cell_refinement
;
SAINT (Bruker, 2012)
;
_computing_data_collection
;
APEX2 (Bruker, 2012)
;
_computing_data_reduction
;
SAINT (Bruker, 2012)
;
_computing_molecular_graphics
;
<i>XSHEL</i> (Bruker, 2012)
;
_computing_publication_material
;
<i>XCIF</i> (Bruker, 2012)
;
_computing_structure_refinement
;
SHELXL-2013 (Sheldrick, 2015)
;
_computing_structure_solution
;
SHELXS-97 (Sheldrick, 2008)
;
_diffrn_ambient_temperature 173
_diffrn_detector_area_resol_mean 8.3333
_diffrn_measured_fraction_theta_full 0.975
_diffrn_measured_fraction_theta_max 0.949
_diffrn_measurement_device_type 'Bruker APEXII CCD area detector'
_diffrn_measurement_method '\f and \w scans'
_diffrn_radiation_monochromator graphite
_diffrn_radiation_type MoK\a
_diffrn_radiation_wavelength 0.71073
_diffrn_reflns_av_R_equivalents 0.0153
_diffrn_reflns_limit_h_max 11
_diffrn_reflns_limit_h_min -11
_diffrn_reflns_limit_k_max 14
_diffrn_reflns_limit_k_min -6
_diffrn_reflns_limit_l_max 9
_diffrn_reflns_limit_l_min -8
_diffrn_reflns_number 3265
_diffrn_reflns_theta_full 25.000
_diffrn_reflns_theta_max 27.652
_diffrn_reflns_theta_min 2.530
_exptl_absorpt_coefficient_mu 0.239
_exptl_absorpt_correction_T_max 0.98
_exptl_absorpt_correction_T_min 0.84
_exptl_absorpt_correction_type multi-scan
_exptl_absorpt_process_details
;
(SADABS; Sheldrick, 1996)
;
_exptl_crystal_colour yellow
_exptl_crystal_density_diffrn 1.380
_exptl_crystal_density_method 'not measured'
_exptl_crystal_description prismatic
_exptl_crystal_F_000 300
_exptl_crystal_size_max 0.400
_exptl_crystal_size_mid 0.400
_exptl_crystal_size_min 0.100
_refine_diff_density_max 0.190
_refine_diff_density_min -0.161
_refine_ls_extinction_method none
_refine_ls_goodness_of_fit_ref 1.079
_refine_ls_hydrogen_treatment constr
_refine_ls_matrix_type full
_refine_ls_number_parameters 100
_refine_ls_number_reflns 1523
_refine_ls_number_restraints 0
_refine_ls_restrained_S_all 1.079
_refine_ls_R_factor_all 0.0452
_refine_ls_R_factor_gt 0.0382
_refine_ls_shift/su_max 0.002
_refine_ls_shift/su_mean 0.000
_refine_ls_structure_factor_coef Fsqd
_refine_ls_weighting_details 'w=1/[\s^2^(Fo^2^)+(0.0288P)^2^+0.2342P] where P=(Fo^2^+2Fc^2^)/3'
_refine_ls_weighting_scheme calc
_refine_ls_wR_factor_gt 0.0855
_refine_ls_wR_factor_ref 0.0897
_reflns_number_gt 1335
_reflns_number_total 1523
_reflns_threshold_expression 'I > 2\s(I)'
_cod_data_source_file is5479sup1.cif
_cod_data_source_block model_E
_cod_database_code 2311417

loop_
_space_group_symop_operation_xyz
'x, y, z'
'-x, y+1/2, -z+1/2'
'-x, -y, -z'
'x, -y-1/2, z-1/2'

loop_
_atom_site_type_symbol
_atom_site_label
_atom_site_fract_x
_atom_site_fract_y
_atom_site_fract_z
_atom_site_U_iso_or_equiv
_atom_site_adp_type
_atom_site_calc_flag
_atom_site_occupancy
_atom_site_disorder_assembly
_atom_site_disorder_group
S S1 0.78695(19) 0.76827(18) 1.1323(3) 0.0410(3) Uani d 0.5 A 1
O O2 0.7837(8) 0.7828(6) 1.0959(10) 0.087(3) Uani d 0.5 A 2
O O1 0.79258(12) 0.94978(9) 0.93503(15) 0.0404(3) Uani d 1 . .
C C1 0.70747(18) 0.86474(13) 0.9769(2) 0.0372(3) Uani d 1 . .
C C2 0.52662(17) 0.87657(12) 0.86227(19) 0.0338(3) Uani d 1 . .
C C3 0.4186(2) 0.79742(14) 0.8908(2) 0.0428(4) Uani d 1 . .
H H3 0.461 0.7372 0.9857 0.051 Uiso calc 1 . .
C C4 0.2497(2) 0.80604(15) 0.7815(2) 0.0486(4) Uani d 1 . .
H H4 0.1762 0.7516 0.8014 0.058 Uiso calc 1 . .
C C5 0.1873(2) 0.89288(16) 0.6442(3) 0.0492(4) Uani d 1 . .
H H5 0.0711 0.8978 0.5681 0.059 Uiso calc 1 . .
C C6 0.2934(2) 0.97304(15) 0.6168(2) 0.0470(4) Uani d 1 . .
H H6 0.2498 1.0336 0.5229 0.056 Uiso calc 1 . .
C C7 0.46254(18) 0.96570(12) 0.7252(2) 0.0381(3) Uani d 1 . .
H H7 0.5351 1.0213 0.7064 0.046 Uiso calc 1 . .
C C8 0.97020(18) 0.94635(14) 1.0342(2) 0.0440(4) Uani d 1 . .
H H8A 1.0153 0.8744 0.9999 0.053 Uiso calc 1 . .
H H8B 1.0047 0.9485 1.1771 0.053 Uiso calc 1 . .

loop_
_atom_site_aniso_label
_atom_site_aniso_U_11
_atom_site_aniso_U_22
_atom_site_aniso_U_33
_atom_site_aniso_U_12
_atom_site_aniso_U_13
_atom_site_aniso_U_23
S1 0.0345(5) 0.0398(5) 0.0452(6) 0.0040(4) 0.0125(4) 0.0086(5)
O2 0.094(4) 0.073(4) 0.086(5) -0.007(3) 0.028(3) 0.007(3)
O1 0.0368(5) 0.0394(6) 0.0392(6) -0.0059(4) 0.0093(4) 0.0043(4)
C1 0.0457(8) 0.0330(7) 0.0324(8) -0.0042(6) 0.0153(6) -0.0013(6)
C2 0.0419(8) 0.0332(7) 0.0270(7) -0.0048(6) 0.0144(6) -0.0058(5)
C3 0.0536(9) 0.0417(8) 0.0333(8) -0.0113(7) 0.0176(7) -0.0028(6)
C4 0.0475(9) 0.0563(10) 0.0462(10) -0.0191(8) 0.0233(7) -0.0124(8)
C5 0.0380(8) 0.0592(10) 0.0489(10) -0.0037(7) 0.0159(7) -0.0100(8)
C6 0.0445(8) 0.0470(9) 0.0464(10) 0.0036(7) 0.0151(7) 0.0021(7)
C7 0.0427(8) 0.0343(7) 0.0380(8) -0.0027(6) 0.0171(6) -0.0010(6)
C8 0.0365(8) 0.0462(9) 0.0437(9) -0.0044(7) 0.0103(6) 0.0033(7)

loop_
_atom_type_symbol
_atom_type_description
_atom_type_scat_dispersion_real
_atom_type_scat_dispersion_imag
_atom_type_scat_source
C C 0.0033 0.0016 'International Tables Vol C Tables 4.2.6.8 and 6.1.1.4'
H H 0.0000 0.0000 'International Tables Vol C Tables 4.2.6.8 and 6.1.1.4'
O O 0.0106 0.0060 'International Tables Vol C Tables 4.2.6.8 and 6.1.1.4'
S S 0.1246 0.1234 'International Tables Vol C Tables 4.2.6.8 and 6.1.1.4'

loop_
_geom_angle_atom_site_label_1
_geom_angle_atom_site_label_2
_geom_angle_atom_site_label_3
_geom_angle_site_symmetry_1
_geom_angle_site_symmetry_3
_geom_angle
C1 O1 C8 . . 117.01(12)
O2 C1 O1 . . 120.5(3)
O2 C1 C2 . . 127.6(3)
O1 C1 C2 . . 111.73(13)
O1 C1 S1 . . 124.48(13)
C2 C1 S1 . . 123.75(13)
C3 C2 C7 . . 119.33(14)
C3 C2 C1 . . 119.61(14)
C7 C2 C1 . . 121.06(13)
C4 C3 C2 . . 120.12(15)
C4 C3 H3 . . 119.9
C2 C3 H3 . . 119.9
C5 C4 C3 . . 120.33(15)
C5 C4 H4 . . 119.8
C3 C4 H4 . . 119.8
C4 C5 C6 . . 119.98(15)
C4 C5 H5 . . 120.0
C6 C5 H5 . . 120.0
C5 C6 C7 . . 120.36(16)
C5 C6 H6 . . 119.8
C7 C6 H6 . . 119.8
C6 C7 C2 . . 119.85(14)
C6 C7 H7 . . 120.1
C2 C7 H7 . . 120.1
O1 C8 C8 . 3_777 104.96(15)
O1 C8 H8A . . 110.8
C8 C8 H8A 3_777 . 110.8
O1 C8 H8B . . 110.8
C8 C8 H8B 3_777 . 110.8
H8A C8 H8B . . 108.8

loop_
_geom_bond_atom_site_label_1
_geom_bond_atom_site_label_2
_geom_bond_site_symmetry_2
_geom_bond_distance
S1 C1 . 1.549(3)
O2 C1 . 1.279(6)
O1 C1 . 1.3381(18)
O1 C8 . 1.4349(19)
C1 C2 . 1.478(2)
C2 C3 . 1.389(2)
C2 C7 . 1.393(2)
C3 C4 . 1.381(2)
C3 H3 . 0.95
C4 C5 . 1.374(3)
C4 H4 . 0.95
C5 C6 . 1.380(2)
C5 H5 . 0.95
C6 C7 . 1.380(2)
C6 H6 . 0.95
C7 H7 . 0.95
C8 C8 3_777 1.501(3)
C8 H8A . 0.99
C8 H8B . 0.99
